data_2000195
loop_
_publ_author_name
'Bedford, R. B.'
'Chaloner, P. A.'
'Hitchcock, P. B.'

_publ_section_title
;
 Structure of <i>N</i>-methyl benzaldehyde nitrone
;
_journal_issue 11
_journal_name_full 'Acta Crystallographica Section C'
_journal_page_first 2484
_journal_page_last 2485
_journal_paper_doi 10.1107/S0108270191007199
_journal_volume 47
_journal_year 1991
_chemical_formula_sum 'C8 H9 N O'
_chemical_formula_weight 135.2
_symmetry_cell_setting orthorhombic
_symmetry_space_group_name_Hall '-P 2ac 2ab'
_symmetry_space_group_name_H-M 'P b c a'
_cell_angle_alpha 90
_cell_angle_beta 90
_cell_angle_gamma 90
_cell_formula_units_Z 8
_cell_length_a 9.665(2)
_cell_length_b 7.9810(10)
_cell_length_c 19.071(2)
_cell_volume 1471.1(4)
_diffrn_radiation_type Mo
_diffrn_radiation_wavelength 0.71069
_exptl_absorpt_coefficient_mu 0.08
_exptl_crystal_density_diffrn 1.22
_exptl_crystal_F_000 576
_cod_data_source_file al0471.cif
_cod_data_source_block al0471a
_cod_original_cell_volume 1471.0
_cod_original_formula_sum 'C8 H9 N1 O1'
_cod_database_code 2000195

loop_
_atom_site_label
_atom_site_fract_x
_atom_site_fract_y
_atom_site_fract_z
_atom_site_U_iso_or_equiv
O .2539(2) .1193(3) .46050(10) .0650(10)
N .3712(2) .1962(3) .46590(10) .0500(10)
C1 .4147(3) .2879(4) .40260(10) .064(2)
C2 .4478(3) .1985(4) .52180(10) .0490(10)
C3 .4168(3) .1246(3) .58880(10) .0460(10)
C4 .3035(3) .0220(3) .60360(10) .0520(10)
C5 .2812(3) -.0361(4) .67100(10) .061(2)
C6 .3716(4) .0047(4) .72450(10) .065(2)
C7 .4850(3) .1027(4) .71040(10) .064(2)
C8 .5093(3) .1612(4) .64360(10) .054(2)
H1a .344(3) .385(4) .3940(10) ?
H1b .403(3) .216(4) .3650(10) ?
H1c .506(4) .334(5) .405(2) ?
H2 .530(3) .261(3) .5160(10) ?
H4 .245(3) -.006(3) .5670(10) ?
H5 .209(3) -.115(4) .6820(10) ?
H6 .354(3) -.035(3) .7720(10) ?
H7 .551(3) .129(4) .747(2) ?
H8 .588(3) .234(3) .6330(10) ?

loop_
_geom_bond_atom_site_label_1
_geom_bond_atom_site_label_2
_geom_bond_distance
O N 1.293(3)
N C2 1.298(3)
C3 C4 1.395(4)
C4 C5 1.383(4)
C6 C7 1.373(5)
N C1 1.473(4)
C2 C3 1.438(4)
C3 C8 1.406(4)
C5 C6 1.383(4)
C7 C8 1.378(4)
